data_4061361
loop_
_publ_author_name
'Jim\'enez-Tenorio, Manuel'
'Palacios, M. Dolores'
'Puerta, M. Carmen'
'Valerga, Pedro'

_publ_section_title
;
 Preparation and reactivity of organometallic complexes bearing the
 Fragment 'Cp*Ru(CO)(PR~3~)' (PR~3~ = PMe^i^Pr~2~, PEt~3~) : dinuclear
 complexes [{Cp*Ru(CO)(PR~3~)}~2~(\m-Cl)]^+^ containing two chiral
 centers, \h^2^-alkene and other mononuclear complexes
;
_journal_coden_ASTM ORGND7
_journal_issue 3
_journal_name_full Organometallics
_journal_page_first 504
_journal_page_last 510
_journal_paper_doi 10.1021/om034186x
_journal_volume 23
_journal_year 2004
_chemical_formula_moiety 'C20 H36 N O P Ru 1+, C32 H12 B F24 1-'
_chemical_formula_sum 'C52 H48 B F24 O P Ru'
_chemical_formula_weight 1286.75
_chemical_name_common '[Ru(\h^2^-C~2~H~2~)(\h^5^-C~5~Me~5~)(CO)(PMeiPr2][B{C~6~H~3~(CF~3~)~2~}~4~] '
_space_group_IT_number 2
_symmetry_cell_setting triclinic
_symmetry_space_group_name_Hall '-P 1'
_symmetry_space_group_name_H-M 'P -1'
_cell_angle_alpha 103.465(2)
_cell_angle_beta 111.8560(10)
_cell_angle_gamma 97.466(2)
_cell_formula_units_Z 2
_cell_length_a 13.5449(10)
_cell_length_b 13.7047(10)
_cell_length_c 17.4456(13)
_cell_measurement_temperature 293(2)
_cell_volume 2837.6(4)
_diffrn_ambient_temperature 293(2)
_exptl_crystal_density_diffrn 1.506
_cod_database_code 4061361

loop_
_symmetry_equiv_pos_as_xyz
'x, y, z'
'-x, -y, -z'

loop_
_atom_site_label
_atom_site_type_symbol
_atom_site_fract_x
_atom_site_fract_y
_atom_site_fract_z
_atom_site_U_iso_or_equiv
_atom_site_adp_type
_atom_site_occupancy
_atom_site_symmetry_multiplicity
_atom_site_calc_flag
_atom_site_refinement_flags
_atom_site_disorder_assembly
_atom_site_disorder_group
Ru1 Ru 0.60600(3) 0.96544(3) 0.74133(3) 0.04808(15) Uani 1 1 d . . .
P1 P 0.65670(10) 0.81936(10) 0.68014(9) 0.0521(3) Uani 1 1 d . . .
O1 O 0.6497(5) 1.0784(4) 0.6257(4) 0.128(2) Uani 1 1 d . . .
C1 C 0.5018(5) 0.9198(4) 0.8088(3) 0.0594(13) Uani 1 1 d . . .
C2 C 0.4399(4) 0.8742(4) 0.7202(3) 0.0518(12) Uani 1 1 d . . .
C3 C 0.4272(4) 0.9538(4) 0.6803(3) 0.0588(13) Uani 1 1 d . . .
C4 C 0.4791(5) 1.0507(4) 0.7472(4) 0.0667(15) Uani 1 1 d . . .
C5 C 0.5253(5) 1.0301(4) 0.8259(4) 0.0671(15) Uani 1 1 d . . .
C6 C 0.5233(7) 0.8649(5) 0.8765(4) 0.094(2) Uani 1 1 d . . .
H6A H 0.4768 0.8780 0.9059 0.142 Uiso 1 1 calc R . .
H6B H 0.5986 0.8897 0.9176 0.142 Uiso 1 1 calc R . .
H6C H 0.5083 0.7919 0.8492 0.142 Uiso 1 1 calc R . .
C7 C 0.3793(5) 0.7632(4) 0.6783(4) 0.0728(16) Uani 1 1 d . . .
H7A H 0.4224 0.7211 0.7067 0.109 Uiso 1 1 calc R . .
H7B H 0.3659 0.7432 0.6182 0.109 Uiso 1 1 calc R . .
H7C H 0.3107 0.7539 0.6834 0.109 Uiso 1 1 calc R . .
C8 C 0.3541(5) 0.9385(6) 0.5866(4) 0.093(2) Uani 1 1 d . . .
H8A H 0.3619 0.8783 0.5504 0.140 Uiso 1 1 calc R . .
H8B H 0.3746 0.9980 0.5707 0.140 Uiso 1 1 calc R . .
H8C H 0.2792 0.9296 0.5791 0.140 Uiso 1 1 calc R . .
C9 C 0.4708(7) 1.1563(5) 0.7347(5) 0.105(2) Uani 1 1 d . . .
H9A H 0.4043 1.1712 0.7366 0.157 Uiso 1 1 calc R . .
H9B H 0.4704 1.1559 0.6794 0.157 Uiso 1 1 calc R . .
H9C H 0.5325 1.2083 0.7800 0.157 Uiso 1 1 calc R . .
C10 C 0.5790(7) 1.1082(5) 0.9143(4) 0.110(3) Uani 1 1 d . . .
H10A H 0.5950 1.1760 0.9089 0.165 Uiso 1 1 calc R . .
H10B H 0.6459 1.0927 0.9478 0.165 Uiso 1 1 calc R . .
H10C H 0.5306 1.1060 0.9428 0.165 Uiso 1 1 calc R . .
C11 C 0.7552(7) 0.9822(7) 0.8567(6) 0.112(3) Uani 1 1 d . . .
H11A H 0.782(7) 0.986(6) 0.916(6) 0.134 Uiso 1 1 d . . .
H11B H 0.797(7) 0.944(7) 0.845(6) 0.134 Uiso 1 1 d . . .
C12 C 0.7635(7) 1.0741(8) 0.8333(6) 0.139(4) Uani 1 1 d . . .
H12A H 0.8176 1.0875 0.8107 0.166 Uiso 1 1 calc R . .
H12B H 0.7599 1.1354 0.8724 0.166 Uiso 1 1 calc R . .
C13 C 0.6394(5) 1.0326(5) 0.6679(5) 0.0793(18) Uani 1 1 d . . .
C14 C 0.6528(5) 0.7236(4) 0.7367(4) 0.0742(16) Uani 1 1 d . . .
H14A H 0.5792 0.7004 0.7300 0.111 Uiso 1 1 calc R . .
H14B H 0.7002 0.7541 0.7972 0.111 Uiso 1 1 calc R . .
H14C H 0.6769 0.6659 0.7127 0.111 Uiso 1 1 calc R . .
C15 C 0.7954(6) 0.8330(6) 0.6802(7) 0.111(3) Uani 1 1 d . . .
H15 H 0.7658 0.7854 0.6211 0.133 Uiso 1 1 calc R . .
C16 C 0.8325(7) 0.9177(7) 0.6535(8) 0.161(5) Uani 1 1 d . . .
H16A H 0.8570 0.9809 0.7004 0.242 Uiso 1 1 calc R . .
H16B H 0.7732 0.9232 0.6042 0.242 Uiso 1 1 calc R . .
H16C H 0.8919 0.9053 0.6383 0.242 Uiso 1 1 calc R . .
C17 C 0.8611(8) 0.7723(11) 0.7119(10) 0.213(7) Uani 1 1 d . . .
H17A H 0.9316 0.7946 0.7125 0.320 Uiso 1 1 calc R . .
H17B H 0.8290 0.7019 0.6758 0.320 Uiso 1 1 calc R . .
H17C H 0.8693 0.7775 0.7699 0.320 Uiso 1 1 calc R . .
C18 C 0.5600(4) 0.7503(4) 0.5675(3) 0.0598(13) Uani 1 1 d . . .
H18 H 0.4872 0.7491 0.5670 0.072 Uiso 1 1 calc R . .
C19 C 0.5647(7) 0.8058(6) 0.5028(4) 0.102(2) Uani 1 1 d . . .
H19A H 0.6350 0.8111 0.5009 0.153 Uiso 1 1 calc R . .
H19B H 0.5536 0.8738 0.5202 0.153 Uiso 1 1 calc R . .
H19C H 0.5084 0.7677 0.4464 0.153 Uiso 1 1 calc R . .
C20 C 0.5605(7) 0.6373(5) 0.5352(5) 0.108(3) Uani 1 1 d . . .
H20A H 0.5024 0.6058 0.4783 0.162 Uiso 1 1 calc R . .
H20B H 0.5498 0.6020 0.5741 0.162 Uiso 1 1 calc R . .
H20C H 0.6295 0.6327 0.5329 0.162 Uiso 1 1 calc R . .
C21 C 0.9317(4) 0.5060(3) 0.2396(3) 0.0459(11) Uani 1 1 d . . .
C22 C 1.0404(4) 0.5072(4) 0.2860(3) 0.0507(11) Uani 1 1 d . . .
H22 H 1.0595 0.4447 0.2876 0.061 Uiso 1 1 calc R . .
C23 C 1.1212(4) 0.5974(4) 0.3296(3) 0.0601(13) Uani 1 1 d . . .
C24 C 1.0965(5) 0.6908(5) 0.3281(4) 0.0714(16) Uani 1 1 d . . .
H24 H 1.1509 0.7519 0.3580 0.086 Uiso 1 1 calc R . .
C25 C 0.9902(6) 0.6929(4) 0.2818(4) 0.0690(15) Uani 1 1 d . . .
C26 C 0.9096(4) 0.6014(4) 0.2383(3) 0.0575(13) Uani 1 1 d . . .
H26 H 0.8380 0.6044 0.2072 0.069 Uiso 1 1 calc R . .
C27 C 1.2363(5) 0.5934(7) 0.3806(5) 0.089(2) Uani 1 1 d . . .
C28 C 0.9602(10) 0.7935(6) 0.2778(8) 0.107(3) Uani 1 1 d . . .
C29 C 0.7158(4) 0.4131(3) 0.1657(3) 0.0451(10) Uani 1 1 d . . .
C30 C 0.6236(4) 0.3716(3) 0.0875(3) 0.0467(11) Uani 1 1 d . . .
H30 H 0.6312 0.3323 0.0398 0.056 Uiso 1 1 calc R . .
C31 C 0.5205(4) 0.3863(4) 0.0776(3) 0.0510(12) Uani 1 1 d . . .
C32 C 0.5067(4) 0.4426(4) 0.1479(4) 0.0590(13) Uani 1 1 d . . .
H32 H 0.4380 0.4531 0.1419 0.071 Uiso 1 1 calc R . .
C33 C 0.5954(4) 0.4832(4) 0.2268(3) 0.0552(12) Uani 1 1 d . . .
C34 C 0.6973(4) 0.4675(4) 0.2349(3) 0.0515(12) Uani 1 1 d . . .
H34 H 0.7561 0.4945 0.2891 0.062 Uiso 1 1 calc R . .
C35 C 0.4246(5) 0.3416(5) -0.0081(4) 0.0700(16) Uani 1 1 d . . .
C36 C 0.5834(6) 0.5446(6) 0.3039(5) 0.0780(17) Uani 1 1 d . . .
C37 C 0.8547(4) 0.3094(4) 0.2337(3) 0.0442(10) Uani 1 1 d . . .
C38 C 0.8096(4) 0.2043(4) 0.1872(3) 0.0506(11) Uani 1 1 d . . .
H38 H 0.7736 0.1857 0.1271 0.061 Uiso 1 1 calc R . .
C39 C 0.8160(4) 0.1272(4) 0.2259(4) 0.0587(13) Uani 1 1 d . . .
C40 C 0.8706(5) 0.1532(5) 0.3154(4) 0.0698(16) Uani 1 1 d . . .
H40 H 0.8785 0.1020 0.3426 0.084 Uiso 1 1 calc R . .
C41 C 0.9127(4) 0.2554(5) 0.3632(3) 0.0641(15) Uani 1 1 d . . .
C42 C 0.9057(4) 0.3318(4) 0.3234(3) 0.0561(12) Uani 1 1 d . . .
H42 H 0.9360 0.4004 0.3576 0.067 Uiso 1 1 calc R . .
C43 C 0.7708(7) 0.0166(5) 0.1723(6) 0.0841(19) Uani 1 1 d . . .
C44 C 0.9694(10) 0.2841(9) 0.4596(6) 0.105(3) Uani 1 1 d . . .
C45 C 0.8596(4) 0.3624(3) 0.0939(3) 0.0436(10) Uani 1 1 d . . .
C46 C 0.8202(4) 0.4051(4) 0.0269(3) 0.0481(11) Uani 1 1 d . . .
H46 H 0.7729 0.4481 0.0288 0.058 Uiso 1 1 calc R . .
C47 C 0.8486(4) 0.3863(4) -0.0422(3) 0.0531(12) Uani 1 1 d . . .
C48 C 0.9199(4) 0.3239(4) -0.0470(3) 0.0587(13) Uani 1 1 d . . .
H48 H 0.9396 0.3116 -0.0934 0.070 Uiso 1 1 calc R . .
C49 C 0.9606(4) 0.2807(4) 0.0178(3) 0.0551(12) Uani 1 1 d . . .
C50 C 0.9307(4) 0.2995(4) 0.0865(3) 0.0495(11) Uani 1 1 d . . .
H50 H 0.9594 0.2690 0.1296 0.059 Uiso 1 1 calc R . .
C51 C 0.7998(6) 0.4298(6) -0.1150(4) 0.0780(18) Uani 1 1 d . . .
C52 C 1.0408(6) 0.2145(6) 0.0159(5) 0.0811(18) Uani 1 1 d . . .
B1 B 0.8393(4) 0.3968(4) 0.1826(3) 0.0426(11) Uani 1 1 d . . .
F1 F 1.2733(10) 0.5310(12) 0.3368(7) 0.109(4) Uani 0.76(3) 1 d P . .
F2 F 1.2456(9) 0.560(2) 0.4472(9) 0.163(9) Uani 0.76(3) 1 d P . .
F3 F 1.3077(8) 0.6824(8) 0.4104(18) 0.195(10) Uani 0.76(3) 1 d P . .
F1B F 1.254(3) 0.501(3) 0.373(4) 0.14(3) Uani 0.24(3) 1 d P . .
F2B F 1.279(2) 0.645(3) 0.4531(16) 0.104(12) Uani 0.24(3) 1 d P . .
F3B F 1.300(2) 0.636(7) 0.350(3) 0.20(3) Uani 0.24(3) 1 d P . .
F4 F 1.006(3) 0.8355(15) 0.2344(15) 0.143(9) Uani 0.53(3) 1 d P . .
F5 F 1.015(3) 0.8653(11) 0.3553(10) 0.139(11) Uani 0.53(3) 1 d P . .
F6 F 0.8580(17) 0.7888(15) 0.245(5) 0.25(2) Uani 0.53(3) 1 d P . .
F4B F 0.897(6) 0.789(3) 0.2020(16) 0.21(3) Uani 0.47(3) 1 d P . .
F5B F 1.030(3) 0.869(2) 0.304(6) 0.33(3) Uani 0.47(3) 1 d P . .
F6B F 0.903(3) 0.816(2) 0.317(2) 0.140(10) Uani 0.47(3) 1 d P . .
F7 F 0.3515(11) 0.3957(11) -0.0232(9) 0.116(7) Uani 0.70(2) 1 d P . .
F8 F 0.4549(6) 0.3392(15) -0.0755(4) 0.102(4) Uani 0.70(2) 1 d P . .
F9 F 0.3765(14) 0.2475(8) -0.0247(9) 0.120(7) Uani 0.70(2) 1 d P . .
F7B F 0.3355(16) 0.300(4) 0.0084(15) 0.139(13) Uani 0.30(2) 1 d P . .
F8B F 0.396(4) 0.401(2) -0.043(3) 0.18(2) Uani 0.30(2) 1 d P . .
F9B F 0.430(2) 0.259(3) -0.054(2) 0.134(18) Uani 0.30(2) 1 d P . .
F10 F 0.4886(15) 0.561(3) 0.2905(10) 0.153(11) Uani 0.60(4) 1 d P . .
F11 F 0.650(2) 0.6348(14) 0.3409(15) 0.126(7) Uani 0.60(4) 1 d P . .
F12 F 0.606(3) 0.4989(14) 0.3641(11) 0.110(7) Uani 0.60(4) 1 d P . .
F10B F 0.576(6) 0.636(2) 0.300(3) 0.161(18) Uani 0.40(4) 1 d P . .
F11B F 0.665(3) 0.563(5) 0.3786(13) 0.16(2) Uani 0.40(4) 1 d P . .
F12B F 0.493(4) 0.506(3) 0.307(3) 0.18(2) Uani 0.40(4) 1 d P . .
F13 F 0.7508(10) -0.0460(7) 0.2132(7) 0.126(4) Uani 0.81(3) 1 d P . .
F14 F 0.8391(6) -0.0206(4) 0.1457(6) 0.167(3) Uani 1 1 d . . .
F15 F 0.6757(9) 0.0047(9) 0.1068(11) 0.114(4) Uani 0.81(3) 1 d P . .
F13B F 0.717(6) -0.030(4) 0.201(6) 0.22(4) Uani 0.19(3) 1 d P . .
F15B F 0.732(12) -0.005(3) 0.088(3) 0.19(4) Uani 0.19(3) 1 d P . .
F16 F 0.966(3) 0.3748(11) 0.5020(7) 0.153(13) Uani 0.64(5) 1 d P . .
F17 F 0.937(3) 0.2178(16) 0.4919(9) 0.167(11) Uani 0.64(5) 1 d P . .
F18 F 1.0769(14) 0.289(4) 0.4839(10) 0.208(19) Uani 0.64(5) 1 d P . .
F16B F 0.903(3) 0.304(8) 0.4918(16) 0.22(4) Uani 0.36(5) 1 d P . .
F17B F 1.011(5) 0.215(3) 0.4872(17) 0.168(18) Uani 0.36(5) 1 d P . .
F18B F 1.049(4) 0.360(3) 0.4929(14) 0.134(14) Uani 0.36(5) 1 d P . .
F19 F 0.8710(10) 0.4643(11) -0.1428(8) 0.111(5) Uani 0.70(3) 1 d P . .
F20 F 0.7702(18) 0.5185(17) -0.0882(13) 0.129(6) Uani 0.70(3) 1 d P . .
F21 F 0.7134(17) 0.3725(16) -0.1756(12) 0.165(9) Uani 0.70(3) 1 d P . .
F19B F 0.768(3) 0.353(2) -0.1946(13) 0.116(12) Uani 0.30(3) 1 d P . .
F20B F 0.859(5) 0.498(4) -0.118(4) 0.26(3) Uani 0.30(3) 1 d P . .
F21B F 0.706(4) 0.440(5) -0.129(2) 0.145(19) Uani 0.30(3) 1 d P . .
F22 F 1.1315(13) 0.2493(16) 0.0820(9) 0.117(6) Uani 0.62(5) 1 d P . .
F23 F 1.061(3) 0.199(4) -0.0512(15) 0.193(11) Uani 0.62(5) 1 d P . .
F24 F 1.0119(5) 0.1264(4) 0.0332(5) 0.154(2) Uani 1 1 d . . .
F22B F 1.138(2) 0.261(2) 0.053(4) 0.177(17) Uani 0.38(5) 1 d P . .
F23B F 1.016(2) 0.156(2) -0.0600(17) 0.123(10) Uani 0.38(5) 1 d P . .

loop_
_atom_site_aniso_label
_atom_site_aniso_U_11
_atom_site_aniso_U_22
_atom_site_aniso_U_33
_atom_site_aniso_U_23
_atom_site_aniso_U_13
_atom_site_aniso_U_12
Ru1 0.0509(3) 0.0371(2) 0.0488(2) 0.00838(16) 0.01676(18) 0.00754(16)
P1 0.0400(7) 0.0510(7) 0.0645(8) 0.0160(6) 0.0212(6) 0.0135(6)
O1 0.166(6) 0.112(4) 0.164(6) 0.077(4) 0.106(5) 0.043(4)
C1 0.082(4) 0.054(3) 0.058(3) 0.023(3) 0.040(3) 0.027(3)
C2 0.053(3) 0.052(3) 0.063(3) 0.016(2) 0.036(3) 0.019(2)
C3 0.057(3) 0.072(3) 0.060(3) 0.027(3) 0.029(3) 0.027(3)
C4 0.097(4) 0.050(3) 0.081(4) 0.030(3) 0.054(3) 0.038(3)
C5 0.096(4) 0.056(3) 0.060(3) 0.010(3) 0.044(3) 0.029(3)
C6 0.136(6) 0.092(5) 0.083(5) 0.046(4) 0.060(5) 0.038(4)
C7 0.056(3) 0.067(4) 0.099(5) 0.017(3) 0.043(3) 0.008(3)
C8 0.073(4) 0.134(6) 0.082(5) 0.049(4) 0.027(4) 0.040(4)
C9 0.148(7) 0.071(4) 0.139(7) 0.054(4) 0.083(6) 0.060(5)
C10 0.167(8) 0.080(5) 0.075(5) -0.005(4) 0.061(5) 0.024(5)
C11 0.091(6) 0.086(6) 0.104(6) 0.006(5) 0.001(5) 0.005(4)
C12 0.092(6) 0.119(7) 0.126(7) -0.036(6) 0.024(5) -0.033(5)
C13 0.090(5) 0.074(4) 0.106(5) 0.048(4) 0.060(4) 0.030(3)
C14 0.076(4) 0.065(3) 0.085(4) 0.033(3) 0.028(3) 0.024(3)
C15 0.059(4) 0.114(6) 0.185(9) 0.058(6) 0.066(5) 0.036(4)
C16 0.098(6) 0.123(7) 0.315(15) 0.090(9) 0.129(9) 0.025(5)
C17 0.123(8) 0.315(16) 0.380(19) 0.253(16) 0.174(11) 0.154(10)
C18 0.058(3) 0.059(3) 0.062(3) 0.008(3) 0.031(3) 0.015(3)
C19 0.119(6) 0.106(5) 0.070(4) 0.029(4) 0.033(4) 0.007(5)
C20 0.139(7) 0.073(4) 0.086(5) -0.001(4) 0.031(5) 0.032(4)
C21 0.050(3) 0.050(3) 0.042(3) 0.014(2) 0.025(2) 0.012(2)
C22 0.051(3) 0.047(3) 0.046(3) 0.001(2) 0.021(2) 0.007(2)
C23 0.055(3) 0.072(4) 0.046(3) 0.011(3) 0.021(3) 0.008(3)
C24 0.080(4) 0.065(4) 0.055(3) 0.005(3) 0.030(3) -0.009(3)
C25 0.093(5) 0.053(3) 0.070(4) 0.022(3) 0.043(4) 0.015(3)
C26 0.056(3) 0.054(3) 0.063(3) 0.022(3) 0.024(3) 0.013(2)
C27 0.050(4) 0.107(6) 0.075(5) -0.002(5) 0.014(4) -0.001(4)
C28 0.131(8) 0.052(5) 0.132(9) 0.031(5) 0.053(8) 0.008(5)
C29 0.048(3) 0.043(2) 0.049(3) 0.016(2) 0.023(2) 0.015(2)
C30 0.051(3) 0.044(2) 0.047(3) 0.015(2) 0.020(2) 0.017(2)
C31 0.047(3) 0.044(3) 0.068(3) 0.023(2) 0.025(3) 0.019(2)
C32 0.046(3) 0.058(3) 0.088(4) 0.027(3) 0.037(3) 0.025(2)
C33 0.058(3) 0.052(3) 0.068(3) 0.017(3) 0.036(3) 0.025(2)
C34 0.056(3) 0.053(3) 0.049(3) 0.017(2) 0.024(2) 0.019(2)
C35 0.053(4) 0.068(4) 0.080(4) 0.026(4) 0.015(3) 0.019(3)
C36 0.082(5) 0.080(5) 0.083(5) 0.013(4) 0.050(4) 0.033(4)
C37 0.040(3) 0.052(3) 0.048(3) 0.018(2) 0.023(2) 0.016(2)
C38 0.044(3) 0.061(3) 0.053(3) 0.022(2) 0.020(2) 0.021(2)
C39 0.061(3) 0.066(3) 0.074(4) 0.037(3) 0.039(3) 0.033(3)
C40 0.073(4) 0.086(4) 0.093(5) 0.061(4) 0.051(4) 0.047(3)
C41 0.055(3) 0.103(5) 0.056(3) 0.040(3) 0.031(3) 0.033(3)
C42 0.048(3) 0.069(3) 0.059(3) 0.019(3) 0.029(3) 0.019(2)
C43 0.099(6) 0.063(4) 0.119(6) 0.041(4) 0.062(5) 0.039(4)
C44 0.106(7) 0.141(9) 0.072(5) 0.052(6) 0.032(6) 0.025(7)
C45 0.040(3) 0.043(2) 0.047(3) 0.012(2) 0.018(2) 0.012(2)
C46 0.048(3) 0.050(3) 0.055(3) 0.020(2) 0.027(2) 0.016(2)
C47 0.052(3) 0.062(3) 0.048(3) 0.020(2) 0.023(2) 0.011(2)
C48 0.053(3) 0.078(4) 0.046(3) 0.012(3) 0.027(2) 0.014(3)
C49 0.046(3) 0.068(3) 0.048(3) 0.007(2) 0.019(2) 0.020(2)
C50 0.040(3) 0.058(3) 0.047(3) 0.014(2) 0.014(2) 0.015(2)
C51 0.085(5) 0.103(6) 0.068(4) 0.047(4) 0.036(4) 0.039(5)
C52 0.082(5) 0.101(5) 0.078(5) 0.031(4) 0.040(4) 0.051(4)
B1 0.041(3) 0.048(3) 0.040(3) 0.012(2) 0.017(2) 0.015(2)
F1 0.062(6) 0.151(12) 0.109(6) 0.031(6) 0.033(4) 0.032(6)
F2 0.096(7) 0.31(3) 0.102(8) 0.113(13) 0.023(6) 0.071(11)
F3 0.073(6) 0.115(7) 0.27(2) 0.031(10) -0.033(9) -0.033(4)
F1B 0.051(15) 0.096(19) 0.19(6) -0.01(2) -0.02(2) 0.007(12)
F2B 0.092(18) 0.12(2) 0.049(13) -0.014(12) 0.003(10) 0.002(17)
F3B 0.042(13) 0.40(10) 0.13(3) 0.08(4) 0.038(16) -0.03(3)
F4 0.23(2) 0.093(12) 0.120(13) 0.068(9) 0.075(15) 0.019(13)
F5 0.28(3) 0.049(8) 0.105(10) 0.022(6) 0.091(13) 0.048(13)
F6 0.117(13) 0.056(9) 0.47(6) 0.06(2) 0.00(3) 0.035(8)
F4B 0.40(7) 0.14(2) 0.105(12) 0.062(12) 0.06(2) 0.15(3)
F5B 0.23(3) 0.09(2) 0.63(9) 0.16(5) 0.12(7) 0.005(19)
F6B 0.18(3) 0.103(16) 0.179(19) 0.054(14) 0.093(19) 0.079(19)
F7 0.077(7) 0.139(14) 0.103(6) 0.014(7) 0.003(4) 0.073(9)
F8 0.076(4) 0.148(11) 0.061(4) 0.019(5) 0.015(3) 0.028(6)
F9 0.103(10) 0.081(7) 0.113(9) 0.039(6) -0.015(6) -0.022(7)
F7B 0.044(9) 0.20(3) 0.129(16) 0.00(2) 0.030(9) -0.022(12)
F8B 0.17(4) 0.11(3) 0.14(3) 0.10(3) -0.06(2) -0.02(2)
F9B 0.075(15) 0.11(3) 0.11(2) -0.06(2) -0.015(11) 0.032(15)
F10 0.097(11) 0.24(3) 0.115(8) -0.003(13) 0.053(8) 0.100(14)
F11 0.168(16) 0.074(9) 0.141(16) -0.017(8) 0.102(13) 0.016(8)
F12 0.18(2) 0.109(9) 0.076(9) 0.031(6) 0.084(11) 0.062(9)
F10B 0.31(6) 0.082(15) 0.19(3) 0.049(17) 0.17(3) 0.11(3)
F11B 0.121(19) 0.25(5) 0.076(10) -0.027(18) 0.028(11) 0.09(2)
F12B 0.22(4) 0.127(17) 0.24(4) -0.018(16) 0.21(4) -0.022(18)
F13 0.180(8) 0.070(4) 0.154(7) 0.070(5) 0.073(6) 0.035(5)
F14 0.189(6) 0.087(3) 0.269(8) 0.022(4) 0.156(6) 0.052(4)
F15 0.129(7) 0.058(5) 0.118(8) 0.014(5) 0.023(5) 0.014(4)
F13B 0.19(4) 0.09(3) 0.37(9) -0.08(4) 0.24(6) -0.06(3)
F15B 0.40(12) 0.032(12) 0.066(18) 0.000(10) 0.04(4) 0.06(3)
F16 0.25(3) 0.123(10) 0.058(5) 0.016(5) 0.043(11) 0.051(11)
F17 0.23(3) 0.199(16) 0.088(7) 0.080(9) 0.070(13) 0.012(15)
F18 0.105(10) 0.41(6) 0.086(7) 0.070(16) 0.010(6) 0.095(19)
F16B 0.14(2) 0.46(11) 0.068(12) 0.04(3) 0.071(14) 0.09(4)
F17B 0.19(4) 0.24(3) 0.117(15) 0.136(17) 0.04(2) 0.11(3)
F18B 0.12(3) 0.20(3) 0.054(10) 0.040(12) 0.015(12) 0.037(18)
F19 0.124(8) 0.172(13) 0.105(7) 0.090(8) 0.084(8) 0.059(9)
F20 0.196(12) 0.153(11) 0.137(10) 0.107(10) 0.115(10) 0.119(11)
F21 0.135(14) 0.163(15) 0.098(11) 0.065(10) -0.049(9) -0.039(10)
F19B 0.18(3) 0.141(19) 0.034(7) 0.035(9) 0.033(13) 0.09(2)
F20B 0.27(6) 0.14(3) 0.20(4) 0.12(3) -0.07(3) -0.11(3)
F21B 0.19(3) 0.23(5) 0.091(19) 0.10(2) 0.07(2) 0.18(4)
F22 0.077(10) 0.178(12) 0.081(7) 0.030(6) 0.004(5) 0.083(9)
F23 0.22(2) 0.38(3) 0.107(12) 0.112(15) 0.128(14) 0.23(2)
F24 0.167(5) 0.122(4) 0.223(7) 0.064(4) 0.108(5) 0.095(4)
F22B 0.047(12) 0.121(15) 0.29(4) -0.04(2) 0.06(2) 0.014(10)
F23B 0.099(13) 0.127(15) 0.097(14) -0.039(13) 0.022(10) 0.070(11)

loop_
_geom_bond_atom_site_label_1
_geom_bond_atom_site_label_2
_geom_bond_distance
_geom_bond_site_symmetry_2
_geom_bond_publ_flag
Ru1 C13 1.889(6) . ?
Ru1 C4 2.220(5) . ?
Ru1 C3 2.219(5) . ?
Ru1 C11 2.197(8) . ?
Ru1 C12 2.204(7) . ?
Ru1 C5 2.236(5) . ?
Ru1 C1 2.262(5) . ?
Ru1 C2 2.280(5) . ?
Ru1 P1 2.3510(14) . ?
P1 C14 1.822(5) . ?
P1 C18 1.835(5) . ?
P1 C15 1.863(6) . ?
O1 C13 1.106(7) . ?
C1 C2 1.390(7) . ?
C1 C5 1.439(7) . ?
C1 C6 1.503(7) . ?
C2 C3 1.420(7) . ?
C2 C7 1.495(7) . ?
C3 C4 1.431(8) . ?
C3 C8 1.509(8) . ?
C4 C5 1.394(8) . ?
C4 C9 1.525(7) . ?
C5 C10 1.499(8) . ?
C6 H6A 0.9600 . ?
C6 H6B 0.9600 . ?
C6 H6C 0.9600 . ?
C7 H7A 0.9600 . ?
C7 H7B 0.9600 . ?
C7 H7C 0.9600 . ?
C8 H8A 0.9600 . ?
C8 H8B 0.9600 . ?
C8 H8C 0.9600 . ?
C9 H9A 0.9600 . ?
C9 H9B 0.9600 . ?
C9 H9C 0.9600 . ?
C10 H10A 0.9600 . ?
C10 H10B 0.9600 . ?
C10 H10C 0.9600 . ?
C11 C12 1.416(13) . ?
C11 H11A 0.94(8) . ?
C11 H11B 0.87(9) . ?
C12 H12A 0.9700 . ?
C12 H12B 0.9700 . ?
C14 H14A 0.9600 . ?
C14 H14B 0.9600 . ?
C14 H14C 0.9600 . ?
C15 C17 1.353(11) . ?
C15 C16 1.445(10) . ?
C15 H15 0.9800 . ?
C16 H16A 0.9600 . ?
C16 H16B 0.9600 . ?
C16 H16C 0.9600 . ?
C17 H17A 0.9600 . ?
C17 H17B 0.9600 . ?
C17 H17C 0.9600 . ?
C18 C19 1.515(8) . ?
C18 C20 1.522(8) . ?
C18 H18 0.9800 . ?
C19 H19A 0.9600 . ?
C19 H19B 0.9600 . ?
C19 H19C 0.9600 . ?
C20 H20A 0.9600 . ?
C20 H20B 0.9600 . ?
C20 H20C 0.9600 . ?
C21 C22 1.387(7) . ?
C21 C26 1.382(6) . ?
C21 B1 1.639(7) . ?
C22 C23 1.376(7) . ?
C22 H22 0.9300 . ?
C23 C24 1.368(8) . ?
C23 C27 1.495(9) . ?
C24 C25 1.372(8) . ?
C24 H24 0.9300 . ?
C25 C26 1.388(7) . ?
C25 C28 1.496(10) . ?
C26 H26 0.9300 . ?
C27 F2B 1.17(2) . ?
C27 F3B 1.31(4) . ?
C27 F2 1.314(12) . ?
C27 F1 1.288(14) . ?
C27 F3 1.311(12) . ?
C27 F1B 1.31(3) . ?
C28 F6 1.27(2) . ?
C28 F5B 1.18(2) . ?
C28 F4 1.33(2) . ?
C28 F5 1.34(2) . ?
C28 F6B 1.24(2) . ?
C28 F4B 1.26(3) . ?
C29 C34 1.389(6) . ?
C29 C30 1.388(6) . ?
C29 B1 1.643(7) . ?
C30 C31 1.390(6) . ?
C30 H30 0.9300 . ?
C31 C32 1.379(7) . ?
C31 C35 1.489(8) . ?
C32 C33 1.374(7) . ?
C32 H32 0.9300 . ?
C33 C34 1.385(7) . ?
C33 C36 1.488(8) . ?
C34 H34 0.9300 . ?
C35 F8B 1.15(2) . ?
C35 F9B 1.246(19) . ?
C35 F9 1.280(10) . ?
C35 F7 1.299(10) . ?
C35 F8 1.378(10) . ?
C35 F7B 1.420(19) . ?
C36 F12B 1.29(2) . ?
C36 F11 1.291(16) . ?
C36 F10 1.275(13) . ?
C36 F12 1.305(13) . ?
C36 F11B 1.300(19) . ?
C36 F10B 1.29(2) . ?
C37 C42 1.392(7) . ?
C37 C38 1.402(7) . ?
C37 B1 1.642(6) . ?
C38 C39 1.377(6) . ?
C38 H38 0.9300 . ?
C39 C40 1.387(8) . ?
C39 C43 1.490(9) . ?
C40 C41 1.370(8) . ?
C40 H40 0.9300 . ?
C41 C42 1.379(7) . ?
C41 C44 1.490(10) . ?
C42 H42 0.9300 . ?
C43 F13B 1.21(5) . ?
C43 F14 1.289(8) . ?
C43 F13 1.299(10) . ?
C43 F15 1.325(13) . ?
C43 F15B 1.31(4) . ?
C44 F18 1.34(2) . ?
C44 F16B 1.25(2) . ?
C44 F17B 1.26(2) . ?
C44 F16 1.308(19) . ?
C44 F18B 1.24(3) . ?
C44 F17 1.288(16) . ?
C45 C46 1.390(6) . ?
C45 C50 1.394(6) . ?
C45 B1 1.645(7) . ?
C46 C47 1.375(6) . ?
C46 H46 0.9300 . ?
C47 C48 1.383(7) . ?
C47 C51 1.495(7) . ?
C48 C49 1.366(7) . ?
C48 H48 0.9300 . ?
C49 C50 1.382(7) . ?
C49 C52 1.508(8) . ?
C50 H50 0.9300 . ?
C51 F20B 1.17(3) . ?
C51 F21 1.248(12) . ?
C51 F21B 1.24(3) . ?
C51 F19B 1.41(2) . ?
C51 F20 1.363(17) . ?
C51 F19 1.314(11) . ?
C52 F23B 1.27(2) . ?
C52 F23 1.276(16) . ?
C52 F22 1.266(16) . ?
C52 F24 1.356(9) . ?
C52 F22B 1.23(3) . ?
F1 F1B 0.93(7) . ?
F1 F3B 1.38(8) . ?
F2 F1B 1.41(6) . ?
F2 F2B 1.16(3) . ?
F3 F2B 1.14(3) . ?
F3 F3B 1.05(5) . ?
F4 F5B 1.09(9) . ?
F4 F4B 1.37(5) . ?
F5 F5B 1.01(9) . ?
F5 F6B 1.41(3) . ?
F6 F4B 1.07(5) . ?
F6 F6B 1.11(5) . ?
F7 F8B 0.81(7) . ?
F7 F7B 1.56(4) . ?
F8 F8B 1.40(6) . ?
F8 F9B 1.29(5) . ?
F9 F9B 1.04(4) . ?
F9 F7B 1.15(3) . ?
F10 F12B 0.86(3) . ?
F10 F10B 1.40(3) . ?
F11 F11B 1.30(5) . ?
F11 F10B 1.00(4) . ?
F12 F12B 1.51(5) . ?
F12 F11B 1.02(5) . ?
F13 F13B 0.53(10) . ?
F14 F15B 1.50(11) . ?
F15 F13B 1.72(10) . ?
F15 F15B 0.95(13) . ?
F16 F16B 1.14(7) . ?
F16 F18B 1.23(3) . ?
F17 F16B 1.32(7) . ?
F17 F17B 1.04(3) . ?
F18 F18B 1.09(3) . ?
F18 F17B 1.29(3) . ?
F19 F20B 0.65(10) . ?
F19 F19B 1.72(4) . ?
F20 F20B 1.50(10) . ?
F20 F21B 1.17(5) . ?
F21 F19B 0.96(2) . ?
F21 F21B 1.13(2) . ?
F22 F22B 0.60(7) . ?
F23 F23B 0.73(5) . ?
F23 F22B 1.66(4) . ?
F24 F23B 1.79(4) . ?
